data_7040918
loop_
_publ_author_name
'Beltr\'an, Tom\'as F'
'Zaragoza, Guillermo'
'Delaude, Lionel'

_publ_section_title
;
 Synthesis, characterization, and gas-phase fragmentation of
 rhenium-carbonyl complexes bearing imidazol(in)ium-2-dithiocarboxylate
 ligands.
;
_journal_issue 45
_journal_name_full 'Dalton transactions (Cambridge, England : 2003)'
_journal_page_first 18346
_journal_page_last 18355
_journal_paper_doi 10.1039/c6dt03428d
_journal_volume 45
_journal_year 2016
_chemical_absolute_configuration ad
_chemical_formula_moiety '2(C34 H36 N2 O6 Re2 S2), C H2 Cl2'
_chemical_formula_sum 'C69 H74 Cl2 N4 O12 Re4 S4'
_chemical_formula_weight 2095.30
_space_group_IT_number 41
_symmetry_cell_setting orthorhombic
_symmetry_Int_Tables_number 41
_symmetry_space_group_name_Hall 'A 2 -2ab'
_symmetry_space_group_name_H-M 'A e a 2'
_atom_sites_solution_hydrogens geom
_audit_conform_dict_location ftp://ftp.iucr.org/pub/cif_core.dic
_audit_conform_dict_name cif_core.dic
_audit_conform_dict_version 2.4.3
_audit_creation_date 2016-07-11T13:36:44-00:00
_audit_creation_method 'WinGX routine CIF_UPDATE'
_audit_update_record
;
2016-08-31 deposited with the CCDC.
2016-10-14 downloaded from the CCDC.
;
_cell_angle_alpha 90
_cell_angle_beta 90
_cell_angle_gamma 90
_cell_formula_units_Z 4
_cell_length_a 37.853(3)
_cell_length_b 11.6230(9)
_cell_length_c 16.6584(12)
_cell_measurement_reflns_used 1990
_cell_measurement_temperature 100(2)
_cell_measurement_theta_max 21.63
_cell_measurement_theta_min 2.39
_cell_measurement_wavelength 0.71073
_cell_volume 7329.1(10)
_computing_cell_refinement 'APPEX2 (BRUKER AXS, 2005)'
_computing_data_collection 'APPEX2 (BRUKER AXS, 2005)'
_computing_data_reduction 'APPEX2 (BRUKER AXS, 2005)'
_computing_molecular_graphics 'Ortep for Windows (Farrugia, 2012)'
_computing_publication_material 'WinGX publication routines (Farrugia, 2012)'
_computing_structure_refinement 'SHELXL-2014/7 (Sheldrick, 2014)'
_computing_structure_solution 'DIRDIF99 (Beurskens et al, 1999)'
_diffrn_ambient_temperature 100(2)
_diffrn_measured_fraction_theta_full 1
_diffrn_measured_fraction_theta_max 0.993
_diffrn_measurement_device 'four-circle diffractometer'
_diffrn_measurement_device_type 'BRUKER APPEX-II CCD'
_diffrn_measurement_method 'omega and phi scans'
_diffrn_radiation_monochromator graphite
_diffrn_radiation_probe x-ray
_diffrn_radiation_source 'fine-focus sealed tube'
_diffrn_radiation_type MoK\a
_diffrn_radiation_wavelength 0.7107
_diffrn_reflns_av_R_equivalents 0.0887
_diffrn_reflns_av_unetI/netI 0.2218
_diffrn_reflns_Laue_measured_fraction_full 1
_diffrn_reflns_Laue_measured_fraction_max 0.993
_diffrn_reflns_limit_h_max 50
_diffrn_reflns_limit_h_min -50
_diffrn_reflns_limit_k_max 15
_diffrn_reflns_limit_k_min -15
_diffrn_reflns_limit_l_max 15
_diffrn_reflns_limit_l_min -22
_diffrn_reflns_number 56012
_diffrn_reflns_point_group_measured_fraction_full 0.839
_diffrn_reflns_point_group_measured_fraction_max 0.779
_diffrn_reflns_theta_full 25.242
_diffrn_reflns_theta_max 28.408
_diffrn_reflns_theta_min 1.076
_exptl_absorpt_coefficient_mu 6.833
_exptl_absorpt_correction_T_max 0.745685
_exptl_absorpt_correction_T_min 0.587755
_exptl_absorpt_correction_type multi-scan
_exptl_absorpt_process_details 'BRUKER TWINABS V2012/1'
_exptl_crystal_colour Yellow-brown
_exptl_crystal_density_diffrn 1.899
_exptl_crystal_density_method 'not measured'
_exptl_crystal_description Prism
_exptl_crystal_F_000 4040
_exptl_crystal_size_max 0.07
_exptl_crystal_size_mid 0.06
_exptl_crystal_size_min 0.05
_refine_diff_density_max 2.817
_refine_diff_density_min -2.684
_refine_diff_density_rms 0.392
_refine_ls_abs_structure_details
;
 Flack x determined using 1126 quotients [(I+)-(I-)]/[(I+)+(I-)]
 (Parsons, Flack and Wagner, Acta Cryst. B69 (2013) 249-259).
;
_refine_ls_abs_structure_Flack 0.011(11)
_refine_ls_extinction_method none
_refine_ls_goodness_of_fit_ref 1.004
_refine_ls_hydrogen_treatment constr
_refine_ls_matrix_type full
_refine_ls_number_constraints 0
_refine_ls_number_parameters 438
_refine_ls_number_reflns 56012
_refine_ls_number_restraints 223
_refine_ls_restrained_S_all 1.003
_refine_ls_R_factor_all 0.1548
_refine_ls_R_factor_gt 0.0817
_refine_ls_shift/su_max 0
_refine_ls_shift/su_mean 0
_refine_ls_structure_factor_coef Fsqd
_refine_ls_weighting_details 'w=1/[\s^2^(Fo^2^)+(0.0417P)^2^] where P=(Fo^2^+2Fc^2^)/3'
_refine_ls_weighting_scheme calc
_refine_ls_wR_factor_gt 0.1685
_refine_ls_wR_factor_ref 0.2116
_reflns_Friedel_coverage 0.516
_reflns_Friedel_fraction_full 0.667
_reflns_Friedel_fraction_max 0.549
_reflns_number_gt 32333
_reflns_number_total 56012
_reflns_threshold_expression 'I > 2\s(I)'
_cod_data_source_file c6dt03428d2.cif
_cod_data_source_block Complex12
_cod_depositor_comments 'Adding full bibliography for 7040909--7040918.cif.'
_cod_original_sg_symbol_Hall 'A 2 -2ac'
_cod_original_sg_symbol_H-M 'A b a 2'
_cod_database_code 7040918
_shelx_estimated_absorpt_t_min 0.646
_shelx_estimated_absorpt_t_max 0.726

loop_
_symmetry_equiv_pos_as_xyz
'x, y, z'
'-x, -y, z'
'-x+1/2, y+1/2, z'
'x+1/2, -y+1/2, z'
'x, y+1/2, z+1/2'
'-x, -y+1/2, z+1/2'
'-x+1/2, y+1, z+1/2'
'x+1/2, -y+1, z+1/2'

loop_
_atom_site_label
_atom_site_type_symbol
_atom_site_fract_x
_atom_site_fract_y
_atom_site_fract_z
_atom_site_U_iso_or_equiv
_atom_site_adp_type
_atom_site_occupancy
_atom_site_site_symmetry_order
_atom_site_calc_flag
_atom_site_refinement_flags_posn
_atom_site_refinement_flags_adp
_atom_site_refinement_flags_occupancy
C1 C 0.1499(10) 0.810(4) 0.317(2) 0.021(10) Uani 1 1 d . U .
C2 C 0.0874(11) 0.809(4) 0.248(2) 0.024(10) Uani 1 1 d . U .
C3 C 0.0980(11) 0.715(4) 0.399(2) 0.028(11) Uani 1 1 d . U .
C9 C 0.1281(11) 0.509(4) 0.059(3) 0.027(11) Uani 1 1 d . U .
C8 C 0.1942(11) 0.529(3) 0.130(2) 0.017(9) Uani 1 1 d . U .
C10 C 0.1519(10) 0.709(3) 0.125(2) 0.015(9) Uani 1 1 d . U .
C4 C 0.1272(9) 0.437(3) 0.256(2) 0.016(9) Uani 1 1 d . U .
C5 C 0.1262(9) 0.316(3) 0.2700(18) 0.014(9) Uani 1 1 d . U .
C7 C 0.1055(9) 0.137(3) 0.297(3) 0.022(9) Uani 1 1 d . U .
H7 H 0.09 0.076 0.3109 0.026 Uiso 1 1 calc R U .
C6 C 0.1405(9) 0.130(3) 0.284(2) 0.022(10) Uani 1 1 d . U .
H6 H 0.1545 0.0621 0.2857 0.026 Uiso 1 1 calc R U .
C11 C 0.0605(9) 0.293(3) 0.306(2) 0.018(9) Uani 1 1 d . U .
C12 C 0.0524(10) 0.313(3) 0.384(2) 0.017(9) Uani 1 1 d . U .
C13 C 0.0172(11) 0.344(4) 0.401(2) 0.029(11) Uani 1 1 d . U .
H13 H 0.0105 0.3593 0.455 0.035 Uiso 1 1 calc R U .
C14 C -0.0069(11) 0.354(3) 0.342(2) 0.020(10) Uani 1 1 d . U .
H14 H -0.0303 0.3771 0.355 0.024 Uiso 1 1 calc R U .
C15 C 0.0021(10) 0.331(4) 0.262(2) 0.021(10) Uani 1 1 d . U .
H15 H -0.0154 0.3375 0.2214 0.026 Uiso 1 1 calc R U .
C16 C 0.0359(10) 0.299(3) 0.242(2) 0.013(8) Uani 1 1 d . U .
C17 C 0.0632(11) 0.241(3) 0.524(2) 0.027(11) Uani 1 1 d . U .
H17A H 0.0526 0.169 0.5055 0.041 Uiso 1 1 calc R U .
H17B H 0.0451 0.2887 0.5499 0.041 Uiso 1 1 calc R U .
H17C H 0.0821 0.2245 0.5623 0.041 Uiso 1 1 calc R U .
C18 C 0.0784(10) 0.306(3) 0.453(2) 0.021(10) Uani 1 1 d . U .
H18 H 0.0995 0.2619 0.4333 0.025 Uiso 1 1 calc R U .
C19 C 0.0907(11) 0.424(3) 0.478(2) 0.036(12) Uani 1 1 d . U .
H19A H 0.0704 0.4696 0.4959 0.054 Uiso 1 1 calc R U .
H19B H 0.1019 0.4626 0.4322 0.054 Uiso 1 1 calc R U .
H19C H 0.1078 0.4171 0.5219 0.054 Uiso 1 1 calc R U .
C20 C 0.0340(11) 0.149(3) 0.135(2) 0.034(12) Uani 1 1 d . U .
H20A H 0.0082 0.1461 0.1392 0.051 Uiso 1 1 calc R U .
H20B H 0.0446 0.0942 0.1723 0.051 Uiso 1 1 calc R U .
H20C H 0.0411 0.1303 0.0799 0.051 Uiso 1 1 calc R U .
C21 C 0.0469(10) 0.272(3) 0.156(3) 0.026(9) Uani 1 1 d . U .
H21 H 0.0732 0.2746 0.1519 0.031 Uiso 1 1 calc R U .
C22 C 0.0312(11) 0.357(4) 0.096(2) 0.027(11) Uani 1 1 d . U .
H22A H 0.0381 0.4354 0.1109 0.04 Uiso 1 1 calc R U .
H22B H 0.0054 0.3504 0.0963 0.04 Uiso 1 1 calc R U .
H22C H 0.0401 0.3396 0.042 0.04 Uiso 1 1 calc R U .
C23 C 0.1893(10) 0.261(3) 0.246(2) 0.019(9) Uani 1 1 d . U .
C24 C 0.2123(9) 0.290(3) 0.308(2) 0.019(9) Uani 1 1 d . U .
C25 C 0.2476(9) 0.303(3) 0.288(3) 0.025(9) Uani 1 1 d . U .
H25 H 0.2642 0.3203 0.3292 0.03 Uiso 1 1 calc R U .
C26 C 0.2594(12) 0.293(4) 0.209(2) 0.029(11) Uani 1 1 d . U .
H26 H 0.2835 0.3065 0.1955 0.034 Uiso 1 1 calc R U .
C27 C 0.2354(10) 0.262(3) 0.150(3) 0.024(10) Uani 1 1 d . U .
H27 H 0.2438 0.2476 0.0975 0.028 Uiso 1 1 calc R U .
C28 C 0.2002(9) 0.250(3) 0.165(3) 0.015(8) Uani 1 1 d . U .
C29 C 0.2011(10) 0.293(3) 0.396(2) 0.015(9) Uani 1 1 d . U .
H29 H 0.1752 0.3093 0.3978 0.019 Uiso 1 1 calc R U .
C30 C 0.2078(11) 0.170(4) 0.433(2) 0.039(13) Uani 1 1 d . U .
H30A H 0.2331 0.1518 0.4309 0.058 Uiso 1 1 calc R U .
H30B H 0.1944 0.1121 0.4034 0.058 Uiso 1 1 calc R U .
H30C H 0.2001 0.1698 0.4896 0.058 Uiso 1 1 calc R U .
C31 C 0.2203(11) 0.386(3) 0.444(2) 0.030(11) Uani 1 1 d . U .
H31A H 0.2444 0.3601 0.4561 0.046 Uiso 1 1 calc R U .
H31B H 0.2076 0.3994 0.4946 0.046 Uiso 1 1 calc R U .
H31C H 0.2211 0.4573 0.4131 0.046 Uiso 1 1 calc R U .
C32 C 0.1742(11) 0.214(3) 0.100(2) 0.024(10) Uani 1 1 d . U .
H32 H 0.1502 0.2427 0.1152 0.028 Uiso 1 1 calc R U .
C33 C 0.1727(12) 0.080(4) 0.094(2) 0.041(13) Uani 1 1 d . U .
H33A H 0.1962 0.0504 0.0801 0.062 Uiso 1 1 calc R U .
H33B H 0.1557 0.0574 0.0528 0.062 Uiso 1 1 calc R U .
H33C H 0.1654 0.0481 0.1461 0.062 Uiso 1 1 calc R U .
C34 C 0.1832(11) 0.261(4) 0.018(2) 0.038(12) Uani 1 1 d . U .
H34A H 0.2061 0.2308 0.0011 0.057 Uiso 1 1 calc R U .
H34B H 0.1843 0.3453 0.0207 0.057 Uiso 1 1 calc R U .
H34C H 0.165 0.2379 -0.0204 0.057 Uiso 1 1 calc R U .
N2 N 0.0964(7) 0.253(2) 0.2877(18) 0.012(7) Uani 1 1 d . U .
N1 N 0.1523(8) 0.242(3) 0.2663(16) 0.014(7) Uani 1 1 d . U .
O1 O 0.1715(7) 0.883(2) 0.3290(15) 0.027(7) Uani 1 1 d . . .
O2 O 0.0684(8) 0.875(2) 0.2204(16) 0.033(8) Uani 1 1 d . . .
O3 O 0.0863(8) 0.726(2) 0.4654(17) 0.038(8) Uani 1 1 d . . .
O9 O 0.1177(8) 0.484(2) -0.0031(16) 0.036(8) Uani 1 1 d . . .
O8 O 0.2234(7) 0.516(2) 0.1110(16) 0.029(7) Uani 1 1 d . . .
O10 O 0.1551(7) 0.802(3) 0.0996(17) 0.033(8) Uani 1 1 d . . .
S2 S 0.1575(2) 0.5314(8) 0.3088(6) 0.018(2) Uani 1 1 d . . .
S1 S 0.0895(3) 0.5262(9) 0.2363(6) 0.019(2) Uani 1 1 d . . .
Re1 Re 0.11738(4) 0.69275(13) 0.29625(10) 0.0186(4) Uani 1 1 d . . .
Re2 Re 0.14635(4) 0.55672(14) 0.16260(9) 0.0182(4) Uani 1 1 d . . .
Cl1 Cl 0.0376(3) 0.9721(11) 0.3968(6) 0.041(3) Uani 1 1 d . . .
C35 C 0 1 0.340(4) 0.040(19) Uani 1 2 d S TU P
H35A H -0.0047 0.933 0.305 0.048 Uiso 0.5 1 calc R U P
H35B H 0.0047 1.067 0.3049 0.048 Uiso 0.5 1 calc R U P

loop_
_atom_site_aniso_label
_atom_site_aniso_U_11
_atom_site_aniso_U_22
_atom_site_aniso_U_33
_atom_site_aniso_U_23
_atom_site_aniso_U_13
_atom_site_aniso_U_12
C1 0.022(16) 0.021(16) 0.019(15) 0.002(13) 0.001(12) 0.006(14)
C2 0.027(17) 0.026(17) 0.021(15) 0.001(14) 0.002(13) 0.003(14)
C3 0.026(17) 0.031(18) 0.026(16) -0.002(14) 0.002(13) 0.000(14)
C9 0.026(17) 0.030(18) 0.024(16) -0.006(14) -0.001(13) -0.003(14)
C8 0.019(16) 0.015(16) 0.017(14) 0.003(12) -0.001(12) -0.002(13)
C10 0.013(15) 0.012(16) 0.019(14) 0.002(13) -0.001(12) 0.003(13)
C4 0.012(15) 0.015(16) 0.020(14) -0.002(13) -0.002(12) 0.000(13)
C5 0.016(15) 0.014(15) 0.012(14) 0.001(13) 0.001(11) 0.004(13)
C7 0.018(15) 0.020(15) 0.028(14) -0.002(15) 0.000(14) -0.008(12)
C6 0.021(15) 0.019(16) 0.025(15) 0.005(14) -0.003(13) 0.008(13)
C11 0.013(14) 0.024(16) 0.016(15) -0.001(13) 0.001(13) -0.003(13)
C12 0.013(15) 0.019(16) 0.018(14) -0.005(14) 0.004(12) 0.001(13)
C13 0.028(17) 0.034(18) 0.024(16) -0.004(14) 0.005(13) 0.004(14)
C14 0.017(16) 0.023(16) 0.020(15) -0.002(13) 0.002(13) 0.002(13)
C15 0.018(16) 0.026(17) 0.021(15) 0.004(13) -0.006(12) 0.000(13)
C16 0.014(15) 0.014(16) 0.010(13) 0.008(13) -0.001(12) 0.000(13)
C17 0.04(2) 0.03(2) 0.020(18) -0.002(18) -0.004(17) -0.011(19)
C18 0.018(15) 0.021(16) 0.022(15) -0.002(14) 0.001(12) 0.000(14)
C19 0.03(2) 0.04(3) 0.04(2) 0.01(2) -0.003(19) 0.00(2)
C20 0.04(2) 0.03(2) 0.03(2) -0.003(18) -0.001(18) 0.00(2)
C21 0.024(15) 0.027(16) 0.026(15) 0.003(15) 0.003(14) 0.009(13)
C22 0.03(2) 0.03(2) 0.03(2) 0.007(18) -0.011(17) 0.001(18)
C23 0.018(16) 0.019(16) 0.020(14) 0.006(13) 0.001(13) 0.001(13)
C24 0.017(15) 0.022(16) 0.018(15) 0.000(13) -0.002(12) 0.004(13)
C25 0.023(15) 0.029(16) 0.024(15) 0.000(15) -0.003(15) 0.000(13)
C26 0.027(17) 0.029(18) 0.029(16) 0.002(14) 0.002(13) -0.005(14)
C27 0.028(16) 0.019(16) 0.024(16) -0.001(14) 0.001(14) 0.003(13)
C28 0.017(14) 0.014(15) 0.013(13) 0.000(14) 0.001(13) 0.000(12)
C29 0.009(14) 0.017(16) 0.020(15) 0.002(13) 0.006(12) 0.003(13)
C30 0.04(2) 0.05(3) 0.03(2) 0.00(2) 0.008(19) 0.00(2)
C31 0.04(2) 0.03(2) 0.02(2) -0.010(19) 0.001(17) 0.00(2)
C32 0.019(16) 0.027(18) 0.025(15) -0.007(14) 0.003(13) -0.002(14)
C33 0.04(2) 0.05(3) 0.03(2) -0.01(2) 0.003(19) -0.01(2)
C34 0.03(2) 0.05(3) 0.03(2) 0.00(2) 0.003(19) 0.00(2)
N2 0.006(12) 0.017(13) 0.013(12) 0.004(13) -0.001(11) 0.002(11)
N1 0.013(14) 0.010(13) 0.019(13) -0.004(11) 0.001(10) -0.003(12)
O1 0.015(16) 0.028(19) 0.038(18) 0.005(14) 0.002(13) 0.009(14)
O2 0.04(2) 0.03(2) 0.032(17) 0.005(15) -0.014(14) 0.017(16)
O3 0.04(2) 0.03(2) 0.038(19) -0.006(16) 0.022(16) 0.003(16)
O9 0.05(2) 0.04(2) 0.020(16) 0.000(14) -0.011(15) 0.006(17)
O8 0.022(18) 0.028(19) 0.037(17) -0.003(14) 0.005(14) 0.002(15)
O10 0.023(18) 0.03(2) 0.045(19) 0.006(17) 0.007(14) -0.002(16)
S2 0.014(5) 0.021(6) 0.021(6) 0.001(5) -0.003(4) -0.001(4)
S1 0.014(6) 0.022(7) 0.021(5) 0.002(5) 0.001(4) 0.001(5)
Re1 0.0164(8) 0.0200(9) 0.0193(7) -0.0007(10) -0.0001(8) 0.0016(8)
Re2 0.0158(8) 0.0211(9) 0.0178(7) 0.0015(10) 0.0008(9) 0.0002(8)
Cl1 0.035(8) 0.055(9) 0.034(6) 0.010(6) 0.006(5) 0.002(7)
C35 0.04(2) 0.05(2) 0.04(2) 0 0 -0.001(16)

loop_
_atom_type_symbol
_atom_type_description
_atom_type_scat_dispersion_real
_atom_type_scat_dispersion_imag
_atom_type_scat_source
C C 0.0033 0.0016 'International Tables Vol C Tables 4.2.6.8 and 6.1.1.4'
H H 0 0 'International Tables Vol C Tables 4.2.6.8 and 6.1.1.4'
N N 0.0061 0.0033 'International Tables Vol C Tables 4.2.6.8 and 6.1.1.4'
O O 0.0106 0.006 'International Tables Vol C Tables 4.2.6.8 and 6.1.1.4'
S S 0.1246 0.1234 'International Tables Vol C Tables 4.2.6.8 and 6.1.1.4'
Re Re -1.0185 7.231 'International Tables Vol C Tables 4.2.6.8 and 6.1.1.4'
Cl Cl 0.1484 0.1585 'International Tables Vol C Tables 4.2.6.8 and 6.1.1.4'

loop_
_geom_angle_atom_site_label_1
_geom_angle_atom_site_label_2
_geom_angle_atom_site_label_3
_geom_angle
_geom_angle_site_symmetry_1
_geom_angle_site_symmetry_3
O1 C1 Re1 178(3) . .
O2 C2 Re1 177(4) . .
O3 C3 Re1 177(4) . .
O9 C9 Re2 178(4) . .
O8 C8 Re2 178(3) . .
O10 C10 Re2 178(3) . .
C5 C4 S1 125(3) . .
C5 C4 S2 122(3) . .
S1 C4 S2 104(2) . .
C5 C4 Re2 138(3) . .
S1 C4 Re2 76.6(14) . .
S2 C4 Re2 75.7(14) . .
N1 C5 N2 107(3) . .
N1 C5 C4 128(3) . .
N2 C5 C4 125(3) . .
C6 C7 N2 107(3) . .
C6 C7 H7 126.7 . .
N2 C7 H7 126.7 . .
C7 C6 N1 107(3) . .
C7 C6 H6 126.7 . .
N1 C6 H6 126.7 . .
C12 C11 C16 124(4) . .
C12 C11 N2 117(3) . .
C16 C11 N2 118(3) . .
C11 C12 C13 117(3) . .
C11 C12 C18 125(3) . .
C13 C12 C18 119(3) . .
C14 C13 C12 121(4) . .
C14 C13 H13 119.4 . .
C12 C13 H13 119.4 . .
C13 C14 C15 121(4) . .
C13 C14 H14 119.5 . .
C15 C14 H14 119.5 . .
C16 C15 C14 121(4) . .
C16 C15 H15 119.7 . .
C14 C15 H15 119.7 . .
C15 C16 C11 116(3) . .
C15 C16 C21 122(3) . .
C11 C16 C21 121(3) . .
C18 C17 H17A 109.5 . .
C18 C17 H17B 109.5 . .
H17A C17 H17B 109.5 . .
C18 C17 H17C 109.5 . .
H17A C17 H17C 109.5 . .
H17B C17 H17C 109.5 . .
C12 C18 C17 112(3) . .
C12 C18 C19 111(3) . .
C17 C18 C19 110(3) . .
C12 C18 H18 107.7 . .
C17 C18 H18 107.7 . .
C19 C18 H18 107.7 . .
C18 C19 H19A 109.5 . .
C18 C19 H19B 109.5 . .
H19A C19 H19B 109.5 . .
C18 C19 H19C 109.5 . .
H19A C19 H19C 109.5 . .
H19B C19 H19C 109.5 . .
C21 C20 H20A 109.5 . .
C21 C20 H20B 109.5 . .
H20A C20 H20B 109.5 . .
C21 C20 H20C 109.5 . .
H20A C20 H20C 109.5 . .
H20B C20 H20C 109.5 . .
C22 C21 C16 112(3) . .
C22 C21 C20 109(3) . .
C16 C21 C20 108(3) . .
C22 C21 H21 109 . .
C16 C21 H21 109 . .
C20 C21 H21 109 . .
C21 C22 H22A 109.5 . .
C21 C22 H22B 109.5 . .
H22A C22 H22B 109.5 . .
C21 C22 H22C 109.5 . .
H22A C22 H22C 109.5 . .
H22B C22 H22C 109.5 . .
C24 C23 C28 123(3) . .
C24 C23 N1 117(3) . .
C28 C23 N1 119(3) . .
C25 C24 C23 116(4) . .
C25 C24 C29 120(3) . .
C23 C24 C29 123(3) . .
C24 C25 C26 122(4) . .
C24 C25 H25 119.1 . .
C26 C25 H25 119.1 . .
C27 C26 C25 119(4) . .
C27 C26 H26 120.7 . .
C25 C26 H26 120.7 . .
C28 C27 C26 123(4) . .
C28 C27 H27 118.5 . .
C26 C27 H27 118.5 . .
C27 C28 C23 116(4) . .
C27 C28 C32 122(4) . .
C23 C28 C32 121(3) . .
C24 C29 C31 113(3) . .
C24 C29 C30 108(3) . .
C31 C29 C30 111(3) . .
C24 C29 H29 108.3 . .
C31 C29 H29 108.3 . .
C30 C29 H29 108.3 . .
C29 C30 H30A 109.5 . .
C29 C30 H30B 109.5 . .
H30A C30 H30B 109.5 . .
C29 C30 H30C 109.5 . .
H30A C30 H30C 109.5 . .
H30B C30 H30C 109.5 . .
C29 C31 H31A 109.5 . .
C29 C31 H31B 109.5 . .
H31A C31 H31B 109.5 . .
C29 C31 H31C 109.5 . .
H31A C31 H31C 109.5 . .
H31B C31 H31C 109.5 . .
C34 C32 C28 113(3) . .
C34 C32 C33 108(3) . .
C28 C32 C33 110(3) . .
C34 C32 H32 108.4 . .
C28 C32 H32 108.4 . .
C33 C32 H32 108.4 . .
C32 C33 H33A 109.5 . .
C32 C33 H33B 109.5 . .
H33A C33 H33B 109.5 . .
C32 C33 H33C 109.5 . .
H33A C33 H33C 109.5 . .
H33B C33 H33C 109.5 . .
C32 C34 H34A 109.5 . .
C32 C34 H34B 109.5 . .
H34A C34 H34B 109.5 . .
C32 C34 H34C 109.5 . .
H34A C34 H34C 109.5 . .
H34B C34 H34C 109.5 . .
C5 N2 C7 109(3) . .
C5 N2 C11 130(3) . .
C7 N2 C11 120(3) . .
C5 N1 C6 111(3) . .
C5 N1 C23 130(3) . .
C6 N1 C23 119(3) . .
C4 S2 Re1 91.7(12) . .
C4 S2 Re2 59.3(12) . .
Re1 S2 Re2 73.6(3) . .
C4 S1 Re1 92.3(13) . .
C4 S1 Re2 59.2(12) . .
Re1 S1 Re2 73.4(3) . .
C1 Re1 C3 89.3(17) . .
C1 Re1 C2 87.4(16) . .
C3 Re1 C2 93.1(17) . .
C1 Re1 S1 161.2(11) . .
C3 Re1 S1 108.5(13) . .
C2 Re1 S1 97.4(13) . .
C1 Re1 S2 97.8(12) . .
C3 Re1 S2 105.9(13) . .
C2 Re1 S2 160.3(12) . .
S1 Re1 S2 71.9(3) . .
C1 Re1 Re2 106.6(11) . .
C3 Re1 Re2 155.4(13) . .
C2 Re1 Re2 106.0(11) . .
S1 Re1 Re2 54.6(2) . .
S2 Re1 Re2 54.3(2) . .
C10 Re2 C8 87.5(16) . .
C10 Re2 C9 90.6(17) . .
C8 Re2 C9 92.4(16) . .
C10 Re2 C4 149.3(14) . .
C8 Re2 C4 113.8(14) . .
C9 Re2 C4 109.2(16) . .
C10 Re2 S2 114.6(11) . .
C8 Re2 S2 95.4(10) . .
C9 Re2 S2 153.8(13) . .
C4 Re2 S2 45.0(9) . .
C10 Re2 S1 113.0(11) . .
C8 Re2 S1 157.9(11) . .
C9 Re2 S1 95.1(13) . .
C4 Re2 S1 44.2(9) . .
S2 Re2 S1 69.5(3) . .
C10 Re2 Re1 77.8(11) . .
C8 Re2 Re1 130.8(11) . .
C9 Re2 Re1 133.9(13) . .
C4 Re2 Re1 71.5(10) . .
S2 Re2 Re1 52.1(2) . .
S1 Re2 Re1 52.0(2) . .
Cl1 C35 Cl1 114(3) . 2_575
Cl1 C35 H35A 108.7 . .
Cl1 C35 H35A 108.7 2_575 .
Cl1 C35 H35B 108.7 . .
Cl1 C35 H35B 108.7 2_575 .
H35A C35 H35B 107.6 . .

loop_
_geom_bond_atom_site_label_1
_geom_bond_atom_site_label_2
_geom_bond_distance
_geom_bond_site_symmetry_2
C1 O1 1.19(4) .
C1 Re1 1.87(4) .
C2 O2 1.15(4) .
C2 Re1 1.94(4) .
C3 O3 1.20(4) .
C3 Re1 1.88(4) .
C9 O9 1.15(4) .
C9 Re2 1.93(4) .
C8 O8 1.16(4) .
C8 Re2 1.92(4) .
C10 O10 1.17(4) .
C10 Re2 1.89(4) .
C4 C5 1.43(5) .
C4 S1 1.79(4) .
C4 S2 1.82(4) .
C4 Re2 2.21(4) .
C5 N1 1.31(4) .
C5 N2 1.37(4) .
C7 C6 1.35(4) .
C7 N2 1.40(4) .
C7 H7 0.95 .
C6 N1 1.41(4) .
C6 H6 0.95 .
C11 C12 1.36(5) .
C11 C16 1.41(5) .
C11 N2 1.47(4) .
C12 C13 1.41(5) .
C12 C18 1.51(5) .
C13 C14 1.34(5) .
C13 H13 0.95 .
C14 C15 1.40(5) .
C14 H14 0.95 .
C15 C16 1.37(5) .
C15 H15 0.95 .
C16 C21 1.53(5) .
C17 C18 1.51(5) .
C17 H17A 0.98 .
C17 H17B 0.98 .
C17 H17C 0.98 .
C18 C19 1.52(5) .
C18 H18 1 .
C19 H19A 0.98 .
C19 H19B 0.98 .
C19 H19C 0.98 .
C20 C21 1.55(5) .
C20 H20A 0.98 .
C20 H20B 0.98 .
C20 H20C 0.98 .
C21 C22 1.52(5) .
C21 H21 1 .
C22 H22A 0.98 .
C22 H22B 0.98 .
C22 H22C 0.98 .
C23 C24 1.40(5) .
C23 C28 1.41(5) .
C23 N1 1.46(4) .
C24 C25 1.39(4) .
C24 C29 1.52(5) .
C25 C26 1.40(5) .
C25 H25 0.95 .
C26 C27 1.38(5) .
C26 H26 0.95 .
C27 C28 1.36(5) .
C27 H27 0.95 .
C28 C32 1.52(5) .
C29 C31 1.53(5) .
C29 C30 1.58(6) .
C29 H29 1 .
C30 H30A 0.98 .
C30 H30B 0.98 .
C30 H30C 0.98 .
C31 H31A 0.98 .
C31 H31B 0.98 .
C31 H31C 0.98 .
C32 C34 1.51(5) .
C32 C33 1.56(6) .
C32 H32 1 .
C33 H33A 0.98 .
C33 H33B 0.98 .
C33 H33C 0.98 .
C34 H34A 0.98 .
C34 H34B 0.98 .
C34 H34C 0.98 .
S2 Re1 2.422(10) .
S2 Re2 2.490(10) .
S1 Re1 2.421(10) .
S1 Re2 2.503(10) .
Re1 Re2 2.943(2) .
Cl1 C35 1.74(3) .
C35 Cl1 1.74(3) 2_575
C35 H35A 0.99 .
C35 H35B 0.99 .

loop_
_geom_hbond_atom_site_label_D
_geom_hbond_atom_site_label_H
_geom_hbond_atom_site_label_A
_geom_hbond_distance_DH
_geom_hbond_distance_HA
_geom_hbond_distance_DA
_geom_hbond_angle_DHA
_geom_hbond_site_symmetry_A
C7 H7 Cl1 0.95 2.73 3.61(4) 154.8 1_545
C6 H6 O1 0.95 2.29 3.19(4) 156.7 1_545

loop_
_geom_torsion_atom_site_label_1
_geom_torsion_atom_site_label_2
_geom_torsion_atom_site_label_3
_geom_torsion_atom_site_label_4
_geom_torsion
S1 C4 C5 N1 163(3)
S2 C4 C5 N1 -54(5)
Re2 C4 C5 N1 51(6)
S1 C4 C5 N2 -15(5)
S2 C4 C5 N2 128(3)
Re2 C4 C5 N2 -126(4)
N2 C7 C6 N1 0(4)
C16 C11 C12 C13 -2(6)
N2 C11 C12 C13 -177(3)
C16 C11 C12 C18 179(4)
N2 C11 C12 C18 5(6)
C11 C12 C13 C14 0(6)
C18 C12 C13 C14 179(4)
C12 C13 C14 C15 1(7)
C13 C14 C15 C16 -1(7)
C14 C15 C16 C11 -1(6)
C14 C15 C16 C21 180(4)
C12 C11 C16 C15 3(6)
N2 C11 C16 C15 177(3)
C12 C11 C16 C21 -178(4)
N2 C11 C16 C21 -4(5)
C11 C12 C18 C17 -135(4)
C13 C12 C18 C17 46(5)
C11 C12 C18 C19 101(5)
C13 C12 C18 C19 -78(5)
C15 C16 C21 C22 42(5)
C11 C16 C21 C22 -137(4)
C15 C16 C21 C20 -79(5)
C11 C16 C21 C20 102(4)
C28 C23 C24 C25 -2(6)
N1 C23 C24 C25 178(3)
C28 C23 C24 C29 -175(3)
N1 C23 C24 C29 5(6)
C23 C24 C25 C26 2(6)
C29 C24 C25 C26 175(4)
C24 C25 C26 C27 -4(6)
C25 C26 C27 C28 6(6)
C26 C27 C28 C23 -6(6)
C26 C27 C28 C32 -179(4)
C24 C23 C28 C27 4(6)
N1 C23 C28 C27 -176(3)
C24 C23 C28 C32 178(4)
N1 C23 C28 C32 -2(5)
C25 C24 C29 C31 41(5)
C23 C24 C29 C31 -146(4)
C25 C24 C29 C30 -82(4)
C23 C24 C29 C30 91(4)
C27 C28 C32 C34 -35(5)
C23 C28 C32 C34 151(4)
C27 C28 C32 C33 86(4)
C23 C28 C32 C33 -88(4)
N1 C5 N2 C7 2(4)
C4 C5 N2 C7 180(3)
N1 C5 N2 C11 174(3)
C4 C5 N2 C11 -8(6)
C6 C7 N2 C5 -1(4)
C6 C7 N2 C11 -174(3)
C12 C11 N2 C5 -91(5)
C16 C11 N2 C5 94(5)
C12 C11 N2 C7 81(5)
C16 C11 N2 C7 -94(4)
N2 C5 N1 C6 -2(4)
C4 C5 N1 C6 -180(3)
N2 C5 N1 C23 177(3)
C4 C5 N1 C23 -1(6)
C7 C6 N1 C5 1(4)
C7 C6 N1 C23 -178(3)
C24 C23 N1 C5 89(5)
C28 C23 N1 C5 -91(5)
C24 C23 N1 C6 -93(4)
C28 C23 N1 C6 87(4)
C5 C4 S2 Re1 -152(3)
S1 C4 S2 Re1 -2.2(15)
Re2 C4 S2 Re1 69.8(7)
C5 C4 S2 Re2 138(3)
S1 C4 S2 Re2 -72.0(15)
C5 C4 S1 Re1 151(3)
S2 C4 S1 Re1 2.2(15)
Re2 C4 S1 Re1 -69.1(7)
C5 C4 S1 Re2 -140(3)
S2 C4 S1 Re2 71.3(15)
